data_1559401
loop_
_publ_author_name
'Verma, Vivek'
'Bordignon, Simone'
'Chierotti, Michele R.'
'Lestari, Monica'
'Lyons, Kieran'
'Padrela, Luis'
'Ryan, Kevin M.'
'Lusi, Matteo'

_publ_section_title
;
 Cortisone and cortisol break hydrogen-bonding rules to make a
 drug--prodrug solid solution
;
_journal_issue 6
_journal_name_full IUCrJ
_journal_page_first
;
;
_journal_paper_doi 10.1107/S2052252520013263
_journal_volume 7
_journal_year 2020
_chemical_absolute_configuration rm
_chemical_formula_sum 'C21 H29.48 O5'
_chemical_formula_weight 361.92
_space_group_crystal_system orthorhombic
_space_group_IT_number 19
_space_group_name_Hall 'P 2ac 2ab'
_space_group_name_H-M_alt 'P 21 21 21'
_atom_sites_solution_hydrogens geom
_audit_creation_method SHELXL-2014/7
_cell_angle_alpha 90
_cell_angle_beta 90
_cell_angle_gamma 90
_cell_formula_units_Z 4
_cell_length_a 7.6953(9)
_cell_length_b 10.1268(11)
_cell_length_c 23.619(3)
_cell_measurement_reflns_used 72
_cell_measurement_temperature 296(2)
_cell_measurement_theta_max 20
_cell_measurement_theta_min 2
_cell_volume 1840.6(4)
_computing_structure_refinement 'SHELXL-2014/7 (Sheldrick, 2014)'
_diffrn_ambient_temperature 296(2)
_diffrn_measured_fraction_theta_full 0.988
_diffrn_measured_fraction_theta_max 0.992
_diffrn_measurement_device_type 'bruker d8 quest'
_diffrn_radiation_type MoK\a
_diffrn_radiation_wavelength 0.71073
_diffrn_reflns_av_R_equivalents 0.0607
_diffrn_reflns_av_unetI/netI 0.0717
_diffrn_reflns_Laue_measured_fraction_full 0.988
_diffrn_reflns_Laue_measured_fraction_max 0.992
_diffrn_reflns_limit_h_max 10
_diffrn_reflns_limit_h_min -10
_diffrn_reflns_limit_k_max 8
_diffrn_reflns_limit_k_min -14
_diffrn_reflns_limit_l_max 32
_diffrn_reflns_limit_l_min -33
_diffrn_reflns_number 15740
_diffrn_reflns_point_group_measured_fraction_full 0.980
_diffrn_reflns_point_group_measured_fraction_max 0.986
_diffrn_reflns_theta_full 25.242
_diffrn_reflns_theta_max 30.501
_diffrn_reflns_theta_min 2.650
_exptl_absorpt_coefficient_mu 0.092
_exptl_absorpt_correction_T_max 0.7461
_exptl_absorpt_correction_T_min 0.6169
_exptl_absorpt_correction_type multi-scan
_exptl_absorpt_process_details sadabs
_exptl_crystal_colour colourless
_exptl_crystal_density_diffrn 1.306
_exptl_crystal_description prism
_exptl_crystal_F_000 782
_exptl_crystal_size_max 0.1
_exptl_crystal_size_mid 0.05
_exptl_crystal_size_min 0.05
_refine_diff_density_max 0.416
_refine_diff_density_min -0.345
_refine_diff_density_rms 0.087
_refine_ls_abs_structure_details
;
 Flack x determined using 1236 quotients [(I+)-(I-)]/[(I+)+(I-)]
 (Parsons, Flack and Wagner, Acta Cryst. B69 (2013) 249-259).
;
_refine_ls_abs_structure_Flack -4.7(10)
_refine_ls_extinction_method none
_refine_ls_goodness_of_fit_ref 1.048
_refine_ls_hydrogen_treatment constr
_refine_ls_matrix_type full
_refine_ls_number_parameters 241
_refine_ls_number_reflns 5534
_refine_ls_number_restraints 0
_refine_ls_restrained_S_all 1.048
_refine_ls_R_factor_all 0.1180
_refine_ls_R_factor_gt 0.1038
_refine_ls_shift/su_max 0.000
_refine_ls_shift/su_mean 0.000
_refine_ls_structure_factor_coef Fsqd
_refine_ls_weighting_details 'w=1/[\s^2^(Fo^2^)+(0.1970P)^2^+1.1973P] where P=(Fo^2^+2Fc^2^)/3'
_refine_ls_weighting_scheme calc
_refine_ls_wR_factor_gt 0.3033
_refine_ls_wR_factor_ref 0.3150
_reflns_Friedel_coverage 0.750
_reflns_Friedel_fraction_full 0.969
_reflns_Friedel_fraction_max 0.979
_reflns_number_gt 4255
_reflns_number_total 5534
_reflns_threshold_expression 'I > 2\s(I)'
_cod_data_source_file lq5036.cif
_cod_data_source_block KL5
_cod_database_code 1559401
_shelx_shelxl_version_number 2014/7
_shelx_space_group_comment
;
The symmetry employed for this shelxl refinement is uniquely defined
by the following loop, which should always be used as a source of
symmetry information in preference to the above space-group names.
They are only intended as comments.
;

loop_
_space_group_symop_operation_xyz
'x, y, z'
'-x+1/2, -y, z+1/2'
'x+1/2, -y+1/2, -z'
'-x, y+1/2, -z+1/2'

loop_
_atom_site_label
_atom_site_type_symbol
_atom_site_fract_x
_atom_site_fract_y
_atom_site_fract_z
_atom_site_U_iso_or_equiv
_atom_site_adp_type
_atom_site_occupancy
_atom_site_site_symmetry_order
_atom_site_calc_flag
_atom_site_refinement_flags_posn
_atom_site_refinement_flags_adp
_atom_site_refinement_flags_occupancy
_atom_site_disorder_assembly
_atom_site_disorder_group
C1 C 0.0404(7) 0.3178(9) 0.8653(2) 0.0502(17) Uani 1 1 d . . . . .
H1A H -0.0624 0.3661 0.8536 0.060 Uiso 1 1 calc R U . . .
H1B H 0.0393 0.2332 0.8461 0.060 Uiso 1 1 calc R U . . .
C2 C 0.0318(8) 0.2943(8) 0.9291(2) 0.0483(16) Uani 1 1 d . . . . .
H2A H 0.0277 0.3782 0.9489 0.058 Uiso 1 1 calc R U . . .
H2B H -0.0726 0.2451 0.9384 0.058 Uiso 1 1 calc R U . . .
O3 O 0.1841(9) 0.1291(6) 0.9817(2) 0.0694(16) Uani 1 1 d . . . . .
C3 C 0.1869(8) 0.2191(6) 0.9471(2) 0.0421(13) Uani 1 1 d . . . . .
C4 C 0.3525(8) 0.2621(6) 0.9220(2) 0.0354(11) Uani 1 1 d . . . . .
H4 H 0.4553 0.2305 0.9377 0.042 Uiso 1 1 calc R U . . .
C5 C 0.3627(6) 0.3437(5) 0.87814(19) 0.0268(9) Uani 1 1 d . . . . .
C6 C 0.5348(6) 0.3920(6) 0.8570(2) 0.0351(11) Uani 1 1 d . . . . .
H6A H 0.6269 0.3475 0.8775 0.042 Uiso 1 1 calc R U . . .
H6B H 0.5446 0.4858 0.8645 0.042 Uiso 1 1 calc R U . . .
C7 C 0.5588(6) 0.3680(7) 0.7939(2) 0.0380(12) Uani 1 1 d . . . . .
H7A H 0.5738 0.2741 0.7875 0.046 Uiso 1 1 calc R U . . .
H7B H 0.6640 0.4121 0.7815 0.046 Uiso 1 1 calc R U . . .
C8 C 0.4055(6) 0.4174(5) 0.75786(19) 0.0256(8) Uani 1 1 d . . . . .
H8 H 0.4036 0.5142 0.7579 0.031 Uiso 1 1 calc R U . . .
C9 C 0.2336(6) 0.3643(5) 0.78222(18) 0.0243(8) Uani 1 1 d . . . . .
H9 H 0.2465 0.2681 0.7808 0.029 Uiso 1 1 calc R U . . .
C10 C 0.2030(6) 0.3955(5) 0.84664(18) 0.0281(9) Uani 1 1 d . . . . .
O11 O -0.0063(8) 0.5034(7) 0.7515(2) 0.0660(17) Uani 1 1 d . . . . .
H11 H -0.1004 0.4996 0.7353 0.079 Uiso 0.74(12) 1 calc R U P . .
C11 C 0.0791(7) 0.3930(8) 0.7433(2) 0.0450(15) Uani 1 1 d . . . . .
H11A H -0.0055 0.3277 0.7566 0.054 Uiso 0.74(12) 1 calc R U P . .
C12 C 0.1048(6) 0.3498(7) 0.6823(2) 0.0378(12) Uani 1 1 d . . . . .
H12A H 0.0075 0.3798 0.6595 0.045 Uiso 1 1 calc R U . . .
H12B H 0.1083 0.2541 0.6804 0.045 Uiso 1 1 calc R U . . .
C13 C 0.2742(6) 0.4065(4) 0.65824(18) 0.0241(8) Uani 1 1 d . . . . .
C14 C 0.4251(6) 0.3671(5) 0.69718(19) 0.0246(8) Uani 1 1 d . . . . .
H14 H 0.4246 0.2704 0.6992 0.029 Uiso 1 1 calc R U . . .
C15 C 0.5861(7) 0.4059(8) 0.6634(2) 0.0447(14) Uani 1 1 d . . . . .
H15A H 0.6857 0.3533 0.6746 0.054 Uiso 1 1 calc R U . . .
H15B H 0.6133 0.4986 0.6686 0.054 Uiso 1 1 calc R U . . .
C16 C 0.5344(7) 0.3771(6) 0.6009(2) 0.0379(11) Uani 1 1 d . . . . .
H16A H 0.5582 0.4534 0.5773 0.046 Uiso 1 1 calc R U . . .
H16B H 0.5998 0.3025 0.5864 0.046 Uiso 1 1 calc R U . . .
O17 O 0.3064(6) 0.2078(4) 0.60384(16) 0.0394(9) Uani 1 1 d . . . . .
H17 H 0.3585 0.1706 0.5781 0.047 Uiso 1 1 calc R U . . .
C17 C 0.3377(7) 0.3458(4) 0.60094(19) 0.0267(9) Uani 1 1 d . . . . .
C18 C 0.2585(10) 0.5559(5) 0.6511(3) 0.0423(13) Uani 1 1 d . . . . .
H18A H 0.2593 0.5974 0.6876 0.064 Uiso 1 1 calc R U . . .
H18B H 0.1518 0.5763 0.6320 0.064 Uiso 1 1 calc R U . . .
H18C H 0.3547 0.5878 0.6291 0.064 Uiso 1 1 calc R U . . .
C19 C 0.1854(10) 0.5419(6) 0.8596(3) 0.0501(16) Uani 1 1 d . . . . .
H19A H 0.1906 0.5554 0.8997 0.075 Uiso 1 1 calc R U . . .
H19B H 0.0761 0.5735 0.8454 0.075 Uiso 1 1 calc R U . . .
H19C H 0.2784 0.5893 0.8416 0.075 Uiso 1 1 calc R U . . .
O20 O 0.2877(8) 0.5018(6) 0.5256(2) 0.0640(16) Uani 1 1 d . . . . .
C20 C 0.2414(7) 0.4027(6) 0.5499(2) 0.0343(10) Uani 1 1 d . . . . .
O21 O -0.0093(8) 0.3973(5) 0.4870(2) 0.0606(15) Uani 1 1 d . . . . .
H21 H -0.0342 0.4727 0.4967 0.073 Uiso 1 1 calc R U . . .
C21 C 0.0751(10) 0.3321(8) 0.5320(3) 0.0522(16) Uani 1 1 d . . . . .
H21A H 0.1030 0.2426 0.5205 0.063 Uiso 1 1 calc R U . . .
H21B H -0.0031 0.3271 0.5641 0.063 Uiso 1 1 calc R U . . .

loop_
_atom_site_aniso_label
_atom_site_aniso_U_11
_atom_site_aniso_U_22
_atom_site_aniso_U_33
_atom_site_aniso_U_23
_atom_site_aniso_U_13
_atom_site_aniso_U_12
C1 0.027(3) 0.098(5) 0.025(2) -0.011(3) 0.0026(19) -0.014(3)
C2 0.036(3) 0.086(5) 0.023(2) -0.005(3) 0.0055(19) -0.016(3)
O3 0.085(4) 0.073(3) 0.050(3) 0.018(3) 0.008(3) -0.017(3)
C3 0.047(3) 0.054(3) 0.025(2) -0.003(2) 0.005(2) -0.014(3)
C4 0.037(3) 0.044(3) 0.026(2) 0.000(2) -0.0015(19) -0.002(2)
C5 0.0242(19) 0.033(2) 0.0235(19) -0.0056(16) -0.0023(15) -0.0018(17)
C6 0.025(2) 0.049(3) 0.032(2) 0.008(2) -0.0071(18) -0.008(2)
C7 0.0187(19) 0.065(3) 0.030(2) 0.007(2) 0.0007(17) -0.003(2)
C8 0.0229(19) 0.0295(19) 0.0245(19) 0.0022(16) -0.0023(15) -0.0066(16)
C9 0.0205(18) 0.0301(19) 0.0223(18) -0.0032(15) -0.0006(14) -0.0015(16)
C10 0.027(2) 0.037(2) 0.0202(18) -0.0043(17) 0.0004(16) 0.0024(18)
O11 0.053(3) 0.101(4) 0.043(2) -0.018(3) -0.014(2) 0.044(3)
C11 0.022(2) 0.088(5) 0.025(2) -0.002(3) 0.0001(18) 0.011(3)
C12 0.023(2) 0.066(4) 0.024(2) -0.004(2) -0.0019(17) -0.008(2)
C13 0.025(2) 0.0255(18) 0.0217(18) 0.0007(15) 0.0018(15) 0.0002(16)
C14 0.0178(17) 0.0297(19) 0.0262(19) 0.0002(16) 0.0000(15) -0.0011(15)
C15 0.028(2) 0.075(4) 0.032(2) 0.005(3) 0.0049(19) -0.012(3)
C16 0.033(2) 0.049(3) 0.032(2) 0.002(2) 0.010(2) 0.000(2)
O17 0.060(3) 0.0277(16) 0.0303(17) -0.0060(14) 0.0079(17) -0.0001(16)
C17 0.032(2) 0.0235(18) 0.0245(19) -0.0006(15) 0.0042(17) -0.0029(17)
C18 0.061(4) 0.033(2) 0.033(2) 0.001(2) -0.001(2) 0.007(3)
C19 0.066(4) 0.044(3) 0.040(3) -0.016(2) -0.016(3) 0.026(3)
O20 0.074(4) 0.071(3) 0.047(3) 0.031(3) -0.012(2) -0.020(3)
C20 0.039(3) 0.042(3) 0.0216(19) -0.0004(19) 0.0017(18) 0.003(2)
O21 0.078(4) 0.058(3) 0.046(2) -0.021(2) -0.032(3) 0.014(3)
C21 0.052(4) 0.071(4) 0.034(3) -0.008(3) -0.012(3) -0.009(3)

loop_
_atom_type_symbol
_atom_type_description
_atom_type_scat_dispersion_real
_atom_type_scat_dispersion_imag
_atom_type_scat_source
C C 0.0033 0.0016 'International Tables Vol C Tables 4.2.6.8 and 6.1.1.4'
H H 0.0000 0.0000 'International Tables Vol C Tables 4.2.6.8 and 6.1.1.4'
O O 0.0106 0.0060 'International Tables Vol C Tables 4.2.6.8 and 6.1.1.4'

loop_
_geom_angle_atom_site_label_1
_geom_angle_atom_site_label_2
_geom_angle_atom_site_label_3
_geom_angle
_geom_angle_site_symmetry_1
_geom_angle_site_symmetry_3
_geom_angle_publ_flag
C2 C1 C10 113.4(5) . . ?
C2 C1 H1A 108.9 . . ?
C10 C1 H1A 108.9 . . ?
C2 C1 H1B 108.9 . . ?
C10 C1 H1B 108.9 . . ?
H1A C1 H1B 107.7 . . ?
C3 C2 C1 109.1(5) . . ?
C3 C2 H2A 109.9 . . ?
C1 C2 H2A 109.9 . . ?
C3 C2 H2B 109.9 . . ?
C1 C2 H2B 109.9 . . ?
H2A C2 H2B 108.3 . . ?
O3 C3 C4 120.3(7) . . ?
O3 C3 C2 124.1(6) . . ?
C4 C3 C2 115.6(5) . . ?
C5 C4 C3 123.3(5) . . ?
C5 C4 H4 118.3 . . ?
C3 C4 H4 118.3 . . ?
C4 C5 C6 121.1(5) . . ?
C4 C5 C10 123.1(5) . . ?
C6 C5 C10 115.8(4) . . ?
C5 C6 C7 112.5(4) . . ?
C5 C6 H6A 109.1 . . ?
C7 C6 H6A 109.1 . . ?
C5 C6 H6B 109.1 . . ?
C7 C6 H6B 109.1 . . ?
H6A C6 H6B 107.8 . . ?
C6 C7 C8 113.4(4) . . ?
C6 C7 H7A 108.9 . . ?
C8 C7 H7A 108.9 . . ?
C6 C7 H7B 108.9 . . ?
C8 C7 H7B 108.9 . . ?
H7A C7 H7B 107.7 . . ?
C14 C8 C7 109.5(4) . . ?
C14 C8 C9 108.6(3) . . ?
C7 C8 C9 109.8(4) . . ?
C14 C8 H8 109.6 . . ?
C7 C8 H8 109.6 . . ?
C9 C8 H8 109.6 . . ?
C11 C9 C8 112.1(4) . . ?
C11 C9 C10 115.3(4) . . ?
C8 C9 C10 114.8(4) . . ?
C11 C9 H9 104.3 . . ?
C8 C9 H9 104.3 . . ?
C10 C9 H9 104.3 . . ?
C19 C10 C5 108.0(4) . . ?
C19 C10 C1 111.6(5) . . ?
C5 C10 C1 109.7(4) . . ?
C19 C10 C9 113.8(4) . . ?
C5 C10 C9 106.4(4) . . ?
C1 C10 C9 107.2(4) . . ?
C11 O11 H11 109.5 . . ?
O11 C11 C12 116.8(5) . . ?
O11 C11 C9 117.5(5) . . ?
C12 C11 C9 114.5(4) . . ?
O11 C11 H11A 101.3 . . ?
C12 C11 H11A 101.3 . . ?
C9 C11 H11A 101.3 . . ?
C11 C12 C13 110.7(4) . . ?
C11 C12 H12A 109.5 . . ?
C13 C12 H12A 109.5 . . ?
C11 C12 H12B 109.5 . . ?
C13 C12 H12B 109.5 . . ?
H12A C12 H12B 108.1 . . ?
C18 C13 C12 110.2(5) . . ?
C18 C13 C14 112.6(4) . . ?
C12 C13 C14 108.9(4) . . ?
C18 C13 C17 108.5(4) . . ?
C12 C13 C17 116.0(4) . . ?
C14 C13 C17 100.3(4) . . ?
C15 C14 C8 119.0(4) . . ?
C15 C14 C13 103.5(4) . . ?
C8 C14 C13 113.6(4) . . ?
C15 C14 H14 106.7 . . ?
C8 C14 H14 106.7 . . ?
C13 C14 H14 106.7 . . ?
C14 C15 C16 103.9(4) . . ?
C14 C15 H15A 111.0 . . ?
C16 C15 H15A 111.0 . . ?
C14 C15 H15B 111.0 . . ?
C16 C15 H15B 111.0 . . ?
H15A C15 H15B 109.0 . . ?
C17 C16 C15 106.7(4) . . ?
C17 C16 H16A 110.4 . . ?
C15 C16 H16A 110.4 . . ?
C17 C16 H16B 110.4 . . ?
C15 C16 H16B 110.4 . . ?
H16A C16 H16B 108.6 . . ?
C17 O17 H17 109.5 . . ?
O17 C17 C20 109.1(4) . . ?
O17 C17 C16 111.6(4) . . ?
C20 C17 C16 113.4(4) . . ?
O17 C17 C13 107.0(4) . . ?
C20 C17 C13 112.5(4) . . ?
C16 C17 C13 103.0(4) . . ?
C13 C18 H18A 109.5 . . ?
C13 C18 H18B 109.5 . . ?
H18A C18 H18B 109.5 . . ?
C13 C18 H18C 109.5 . . ?
H18A C18 H18C 109.5 . . ?
H18B C18 H18C 109.5 . . ?
C10 C19 H19A 109.5 . . ?
C10 C19 H19B 109.5 . . ?
H19A C19 H19B 109.5 . . ?
C10 C19 H19C 109.5 . . ?
H19A C19 H19C 109.5 . . ?
H19B C19 H19C 109.5 . . ?
O20 C20 C21 120.3(5) . . ?
O20 C20 C17 123.0(5) . . ?
C21 C20 C17 116.6(5) . . ?
C21 O21 H21 109.5 . . ?
O21 C21 C20 112.1(6) . . ?
O21 C21 H21A 109.2 . . ?
C20 C21 H21A 109.2 . . ?
O21 C21 H21B 109.2 . . ?
C20 C21 H21B 109.2 . . ?
H21A C21 H21B 107.9 . . ?

loop_
_geom_bond_atom_site_label_1
_geom_bond_atom_site_label_2
_geom_bond_distance
_geom_bond_site_symmetry_2
_geom_bond_publ_flag
C1 C2 1.527(8) . ?
C1 C10 1.542(8) . ?
C1 H1A 0.9700 . ?
C1 H1B 0.9700 . ?
C2 C3 1.478(10) . ?
C2 H2A 0.9700 . ?
C2 H2B 0.9700 . ?
O3 C3 1.225(8) . ?
C3 C4 1.471(8) . ?
C4 C5 1.328(7) . ?
C4 H4 0.9300 . ?
C5 C6 1.498(7) . ?
C5 C10 1.529(7) . ?
C6 C7 1.521(7) . ?
C6 H6A 0.9700 . ?
C6 H6B 0.9700 . ?
C7 C8 1.538(7) . ?
C7 H7A 0.9700 . ?
C7 H7B 0.9700 . ?
C8 C14 1.529(6) . ?
C8 C9 1.540(6) . ?
C8 H8 0.9800 . ?
C9 C11 1.530(7) . ?
C9 C10 1.572(6) . ?
C9 H9 0.9800 . ?
C10 C19 1.520(8) . ?
O11 C11 1.311(9) . ?
O11 H11 0.8200 . ?
C11 C12 1.520(7) . ?
C11 H11A 0.9800 . ?
C12 C13 1.533(7) . ?
C12 H12A 0.9700 . ?
C12 H12B 0.9700 . ?
C13 C18 1.526(7) . ?
C13 C14 1.535(6) . ?
C13 C17 1.565(6) . ?
C14 C15 1.525(7) . ?
C14 H14 0.9800 . ?
C15 C16 1.556(8) . ?
C15 H15A 0.9700 . ?
C15 H15B 0.9700 . ?
C16 C17 1.547(7) . ?
C16 H16A 0.9700 . ?
C16 H16B 0.9700 . ?
O17 C17 1.419(6) . ?
O17 H17 0.8200 . ?
C17 C20 1.528(7) . ?
C18 H18A 0.9600 . ?
C18 H18B 0.9600 . ?
C18 H18C 0.9600 . ?
C19 H19A 0.9600 . ?
C19 H19B 0.9600 . ?
C19 H19C 0.9600 . ?
O20 C20 1.209(7) . ?
C20 C21 1.526(9) . ?
O21 C21 1.410(8) . ?
O21 H21 0.8200 . ?
C21 H21A 0.9700 . ?
C21 H21B 0.9700 . ?
